data_2214609
loop_
_publ_author_name
'Victor B. Rybakov'
'Alexander A. Bush'
'Sergei I. Troyanov'
'Eugene V. Babaev'
'Erhard Kemnitz'

_publ_section_title 7-Methyl-3,<i>N</i>-bis(trifluoroacetyl)oxazolo[3,2-<i>a</i>]pyridinium-2-imidate
_journal_coeditor_code CV2281
_journal_issue 8
_journal_name_full 'Acta Crystallographica Section E'
_journal_page_first o3619
_journal_page_last o3619
_journal_paper_doi 10.1107/S1600536807035611
_journal_volume 63
_journal_year 2007
_chemical_formula_iupac 'C12 H6 F6 N2 O3'
_chemical_formula_moiety 'C12 H6 F6 N2 O3'
_chemical_formula_sum 'C12 H6 F6 N2 O3'
_chemical_formula_weight 340.19
_chemical_melting_point 509
_chemical_name_systematic
;
 3,<i>N</i>-Bis(trifluoroacetyl)-7-methyloxazolo[3,2-a]pyridinium-2-imidate
;
_space_group_IT_number 14
_symmetry_cell_setting monoclinic
_symmetry_space_group_name_Hall '-P 2ybc'
_symmetry_space_group_name_H-M 'P 1 21/c 1'
_atom_sites_solution_hydrogens geom
_atom_sites_solution_primary direct
_atom_sites_solution_secondary difmap
_cell_angle_alpha 90.00
_cell_angle_beta 91.100(7)
_cell_angle_gamma 90.00
_cell_formula_units_Z 4
_cell_length_a 5.7996(5)
_cell_length_b 20.838(2)
_cell_length_c 10.4259(8)
_cell_measurement_reflns_used 429
_cell_measurement_temperature 100(2)
_cell_measurement_theta_max 29.47
_cell_measurement_theta_min 3.00
_cell_volume 1259.76(19)
_computing_cell_refinement X-AREA
_computing_data_collection 'X-AREA (Stoe & Cie, 2002)'
_computing_data_reduction 'X-RED32 (Stoe & Cie, 2002)'
_computing_molecular_graphics 'ORTEP-3 for Windows (Farrugia, 1997)'
_computing_publication_material 'WinGX (Farrugia, 1999)'
_computing_structure_refinement 'SHELXL97 (Sheldrick, 1997)'
_computing_structure_solution 'SHELXS97 (Sheldrick, 1997)'
_diffrn_ambient_temperature 100(2)
_diffrn_measured_fraction_theta_full 0.996
_diffrn_measured_fraction_theta_max 0.996
_diffrn_measurement_device_type 'Stoe IPDS'
_diffrn_measurement_method \w
_diffrn_radiation_monochromator graphite
_diffrn_radiation_source 'fine-focus sealed tube'
_diffrn_radiation_type MoK\a
_diffrn_radiation_wavelength 0.71073
_diffrn_reflns_av_R_equivalents 0.0257
_diffrn_reflns_av_sigmaI/netI 0.0129
_diffrn_reflns_limit_h_max 8
_diffrn_reflns_limit_h_min -8
_diffrn_reflns_limit_k_max 29
_diffrn_reflns_limit_k_min 0
_diffrn_reflns_limit_l_max 14
_diffrn_reflns_limit_l_min 0
_diffrn_reflns_number 3851
_diffrn_reflns_theta_full 30.36
_diffrn_reflns_theta_max 30.36
_diffrn_reflns_theta_min 1.95
_diffrn_standards_number 0
_exptl_absorpt_coefficient_mu 0.187
_exptl_absorpt_correction_type none
_exptl_crystal_colour colourless
_exptl_crystal_density_diffrn 1.794
_exptl_crystal_density_method 'not measured'
_exptl_crystal_description needle
_exptl_crystal_F_000 680
_exptl_crystal_size_max 0.6
_exptl_crystal_size_mid 0.2
_exptl_crystal_size_min 0.1
_refine_diff_density_max 0.412
_refine_diff_density_min -0.398
_refine_ls_extinction_method none
_refine_ls_goodness_of_fit_ref 1.007
_refine_ls_hydrogen_treatment constr
_refine_ls_matrix_type full
_refine_ls_number_parameters 236
_refine_ls_number_reflns 3776
_refine_ls_number_restraints 12
_refine_ls_restrained_S_all 1.007
_refine_ls_R_factor_all 0.0543
_refine_ls_R_factor_gt 0.0483
_refine_ls_shift/su_max 0.008
_refine_ls_shift/su_mean 0.001
_refine_ls_structure_factor_coef Fsqd
_refine_ls_weighting_details 'calc w = 1/[\s^2^(Fo^2^)+(0.0989P)^2^] where P=(Fo^2^+2Fc^2^)/3'
_refine_ls_weighting_scheme calc
_refine_ls_wR_factor_gt 0.1250
_refine_ls_wR_factor_ref 0.1313
_reflns_number_gt 3247
_reflns_number_total 3776
_reflns_threshold_expression I>2\s(I)
_cod_data_source_file cv2281.cif
_cod_data_source_block I
_cod_original_sg_symbol_H-M 'P 21/c'
_cod_database_code 2214609
_cod_database_fobs_code 2214609

loop_
_symmetry_equiv_pos_as_xyz
'x, y, z'
'-x, y+1/2, -z+1/2'
'-x, -y, -z'
'x, -y-1/2, z-1/2'

loop_
_atom_site_type_symbol
_atom_site_label
_atom_site_fract_x
_atom_site_fract_y
_atom_site_fract_z
_atom_site_U_iso_or_equiv
_atom_site_adp_type
_atom_site_calc_flag
_atom_site_refinement_flags
_atom_site_occupancy
N N1 0.44604(14) 0.48860(4) 0.69681(7) 0.01393(16) Uani d . 1
C C2 0.35449(16) 0.54599(4) 0.74712(9) 0.01340(17) Uani d . 1
C C3 0.50625(16) 0.56442(4) 0.84737(9) 0.01458(18) Uani d . 1
O O4 0.68186(12) 0.51893(3) 0.85528(7) 0.01510(15) Uani d . 1
C C5 0.64170(15) 0.47454(4) 0.76367(8) 0.01303(17) Uani d . 1
C C6 0.77826(15) 0.42148(4) 0.73918(9) 0.01475(17) Uani d . 1
H H6 0.9158 0.4130 0.7872 0.018 Uiso calc R 1
C C7 0.70315(17) 0.38161(4) 0.64112(9) 0.01577(18) Uani d . 1
C C8 0.49988(17) 0.39605(5) 0.57260(9) 0.01844(19) Uani d . 1
H H8 0.4502 0.3683 0.5052 0.022 Uiso calc R 1
C C9 0.37070(16) 0.44916(4) 0.60035(9) 0.01550(18) Uani d . 1
H H9 0.2323 0.4583 0.5536 0.019 Uiso calc R 1
C C71 0.84132(19) 0.32277(5) 0.60798(10) 0.0215(2) Uani d . 1
H H711 1.0047 0.3343 0.6025 0.032 Uiso calc R 1
H H712 0.7868 0.3057 0.5253 0.032 Uiso calc R 1
H H713 0.8223 0.2902 0.6747 0.032 Uiso calc R 1
C C10 0.14649(15) 0.57336(4) 0.69798(8) 0.01288(17) Uani d . 1
O O10 0.02315(13) 0.54843(4) 0.61505(7) 0.02110(17) Uani d . 1
C C11 0.06580(18) 0.63848(4) 0.75063(10) 0.0195(2) Uani d . 1
F F11 0.03658(13) 0.63791(3) 0.87753(7) 0.02487(16) Uani d . 1
F F12 -0.13470(12) 0.65525(3) 0.69530(7) 0.02538(16) Uani d . 1
F F13 0.21923(13) 0.68456(3) 0.72526(7) 0.02507(16) Uani d . 1
N N30 0.50521(14) 0.61598(4) 0.91787(8) 0.01664(17) Uani d . 1
C C30 0.64171(15) 0.62233(5) 1.02203(8) 0.01487(17) Uani d . 1
O O30 0.73421(13) 0.58246(3) 1.09181(7) 0.01776(16) Uani d . 1
C C31 0.66604(13) 0.69364(5) 1.06253(7) 0.0247(2) Uani d D 1
F F31 0.6495(3) 0.73418(11) 0.96520(19) 0.0263(4) Uani d PD 0.610(10)
F F31A 0.7273(4) 0.73278(16) 0.9667(3) 0.0281(6) Uani d PD 0.390(10)
F F32 0.5059(3) 0.71061(10) 1.14445(15) 0.0280(4) Uani d PD 0.610(10)
F F32A 0.4601(4) 0.71272(16) 1.1051(2) 0.0294(6) Uani d PD 0.390(10)
F F33 0.8673(3) 0.70461(11) 1.11975(15) 0.0290(4) Uani d PD 0.610(10)
F F33A 0.8216(5) 0.69982(17) 1.1588(2) 0.0323(6) Uani d PD 0.390(10)

loop_
_atom_site_aniso_label
_atom_site_aniso_U_11
_atom_site_aniso_U_22
_atom_site_aniso_U_33
_atom_site_aniso_U_12
_atom_site_aniso_U_13
_atom_site_aniso_U_23
N1 0.0168(3) 0.0119(3) 0.0130(3) -0.0028(2) -0.0008(3) 0.0015(2)
C2 0.0163(4) 0.0098(3) 0.0141(3) -0.0003(3) -0.0017(3) 0.0007(3)
C3 0.0181(4) 0.0096(4) 0.0160(4) -0.0024(3) -0.0028(3) 0.0008(3)
O4 0.0161(3) 0.0110(3) 0.0181(3) 0.0005(2) -0.0032(2) -0.0012(2)
C5 0.0158(4) 0.0092(3) 0.0140(4) -0.0021(3) -0.0012(3) -0.0007(3)
C6 0.0136(4) 0.0118(3) 0.0187(4) -0.0007(3) -0.0025(3) 0.0004(3)
C7 0.0220(4) 0.0094(3) 0.0159(4) -0.0016(3) 0.0005(3) -0.0004(3)
C8 0.0227(4) 0.0135(4) 0.0191(4) -0.0028(3) -0.0008(3) -0.0023(3)
C9 0.0176(4) 0.0133(4) 0.0155(4) -0.0034(3) -0.0021(3) 0.0002(3)
C71 0.0282(5) 0.0160(4) 0.0203(4) 0.0028(3) -0.0003(4) -0.0025(3)
C10 0.0132(4) 0.0135(4) 0.0119(3) -0.0005(3) -0.0017(3) -0.0010(3)
O10 0.0216(3) 0.0195(3) 0.0219(3) 0.0003(3) -0.0083(3) -0.0024(3)
C11 0.0208(4) 0.0125(4) 0.0251(5) 0.0039(3) -0.0062(3) -0.0038(3)
F11 0.0279(3) 0.0207(3) 0.0259(3) 0.0021(2) -0.0035(3) -0.0020(2)
F12 0.0275(3) 0.0199(3) 0.0286(3) 0.0035(2) -0.0041(3) -0.0015(2)
F13 0.0295(3) 0.0178(3) 0.0278(3) 0.0029(2) -0.0030(3) -0.0008(2)
N30 0.0194(4) 0.0132(3) 0.0171(4) -0.0020(3) -0.0039(3) -0.0033(3)
C30 0.0135(4) 0.0181(4) 0.0130(4) -0.0021(3) -0.0013(3) -0.0033(3)
O30 0.0227(3) 0.0138(3) 0.0167(3) 0.0002(2) -0.0034(2) 0.0021(2)
C31 0.0335(6) 0.0145(4) 0.0258(5) 0.0068(4) -0.0095(4) -0.0071(3)
F31 0.0327(10) 0.0164(6) 0.0297(7) 0.0029(8) 0.0008(7) 0.0000(5)
F31A 0.0301(14) 0.0181(9) 0.0360(11) 0.0028(11) -0.0014(11) -0.0019(7)
F32 0.0322(8) 0.0193(6) 0.0323(9) 0.0046(6) -0.0026(6) -0.0001(7)
F32A 0.0287(12) 0.0245(10) 0.0351(15) 0.0085(9) 0.0029(10) 0.0041(11)
F33 0.0347(9) 0.0193(7) 0.0329(9) 0.0020(6) -0.0064(7) -0.0016(7)
F33A 0.0375(14) 0.0210(10) 0.0380(16) -0.0007(9) -0.0095(11) 0.0006(12)

loop_
_atom_type_symbol
_atom_type_description
_atom_type_scat_dispersion_real
_atom_type_scat_dispersion_imag
_atom_type_scat_source
C C 0.0033 0.0016 'International Tables Vol C Tables 4.2.6.8 and 6.1.1.4'
H H 0.0000 0.0000 'International Tables Vol C Tables 4.2.6.8 and 6.1.1.4'
N N 0.0061 0.0033 'International Tables Vol C Tables 4.2.6.8 and 6.1.1.4'
O O 0.0106 0.0060 'International Tables Vol C Tables 4.2.6.8 and 6.1.1.4'
F F 0.0171 0.0103 'International Tables Vol C Tables 4.2.6.8 and 6.1.1.4'

loop_
_geom_angle_atom_site_label_1
_geom_angle_atom_site_label_2
_geom_angle_atom_site_label_3
_geom_angle
C5 N1 C9 120.21(8)
C5 N1 C2 108.02(7)
C9 N1 C2 131.76(8)
C3 C2 N1 105.82(8)
C3 C2 C10 132.30(8)
N1 C2 C10 121.87(8)
N30 C3 O4 122.66(8)
N30 C3 C2 129.43(9)
O4 C3 C2 107.73(7)
C5 O4 C3 108.01(7)
O4 C5 N1 110.41(7)
O4 C5 C6 125.92(8)
N1 C5 C6 123.66(8)
C7 C6 C5 116.28(8)
C7 C6 H6 121.9
C5 C6 H6 121.9
C6 C7 C8 119.94(8)
C6 C7 C71 119.80(9)
C8 C7 C71 120.26(8)
C9 C8 C7 121.63(9)
C9 C8 H8 119.2
C7 C8 H8 119.2
N1 C9 C8 118.26(9)
N1 C9 H9 120.9
C8 C9 H9 120.9
C7 C71 H711 109.5
C7 C71 H712 109.5
H711 C71 H712 109.5
C7 C71 H713 109.5
H711 C71 H713 109.5
H712 C71 H713 109.5
O10 C10 C2 124.31(9)
O10 C10 C11 116.56(8)
C2 C10 C11 119.13(8)
F12 C11 F11 107.71(9)
F12 C11 F13 107.68(8)
F11 C11 F13 107.41(8)
F12 C11 C10 110.17(8)
F11 C11 C10 112.96(8)
F13 C11 C10 110.72(8)
C3 N30 C30 122.05(9)
O30 C30 N30 131.48(9)
O30 C30 C31 116.93(8)
N30 C30 C31 111.41(8)
F33 C31 F31 106.66(10)
F33 C31 F32 106.71(10)
F31 C31 F32 106.47(10)
F32A C31 F33A 108.30(13)
F32A C31 F31A 108.42(13)
F33A C31 F31A 108.32(13)
F33 C31 C30 111.34(12)
F31 C31 C30 113.47(13)
F32 C31 C30 111.77(12)
F32A C31 C30 107.27(16)
F33A C31 C30 110.59(17)
F31A C31 C30 113.80(17)

loop_
_geom_bond_atom_site_label_1
_geom_bond_atom_site_label_2
_geom_bond_distance
N1 C5 1.3524(11)
N1 C9 1.3641(11)
N1 C2 1.4135(11)
C2 C3 1.4068(12)
C2 C10 1.4210(12)
C3 N30 1.3018(11)
C3 O4 1.3926(11)
O4 C5 1.3467(10)
C5 C6 1.3868(12)
C6 C7 1.3813(12)
C6 H6 0.9500
C7 C8 1.3994(13)
C7 C71 1.5085(14)
C8 C9 1.3705(13)
C8 H8 0.9500
C9 H9 0.9500
C71 H711 0.9800
C71 H712 0.9800
C71 H713 0.9800
C10 O10 1.2269(11)
C10 C11 1.5401(13)
C11 F12 1.3346(11)
C11 F11 1.3371(13)
C11 F13 1.3389(13)
N30 C30 1.3380(11)
C30 O30 1.2215(12)
C30 C31 1.5506(13)
C31 F33 1.3205(18)
C31 F31 1.3223(17)
C31 F32 1.3218(18)
C31 F32A 1.342(3)
C31 F33A 1.343(3)
C31 F31A 1.342(3)

loop_
_geom_torsion_atom_site_label_1
_geom_torsion_atom_site_label_2
_geom_torsion_atom_site_label_3
_geom_torsion_atom_site_label_4
_geom_torsion
C5 N1 C2 C3 -0.38(10)
C9 N1 C2 C3 179.12(9)
C5 N1 C2 C10 -179.35(8)
C9 N1 C2 C10 0.14(15)
N1 C2 C3 N30 175.15(10)
C10 C2 C3 N30 -6.03(17)
N1 C2 C3 O4 0.01(10)
C10 C2 C3 O4 178.83(9)
N30 C3 O4 C5 -175.19(9)
C2 C3 O4 C5 0.36(10)
C3 O4 C5 N1 -0.61(10)
C3 O4 C5 C6 179.43(9)
C9 N1 C5 O4 -178.94(8)
C2 N1 C5 O4 0.62(10)
C9 N1 C5 C6 1.02(13)
C2 N1 C5 C6 -179.42(8)
O4 C5 C6 C7 179.30(8)
N1 C5 C6 C7 -0.65(14)
C5 C6 C7 C8 0.23(13)
C5 C6 C7 C71 179.99(9)
C6 C7 C8 C9 -0.19(14)
C71 C7 C8 C9 -179.95(9)
C5 N1 C9 C8 -0.92(13)
C2 N1 C9 C8 179.64(9)
C7 C8 C9 N1 0.53(14)
C3 C2 C10 O10 -174.13(10)
N1 C2 C10 O10 4.53(14)
C3 C2 C10 C11 5.72(15)
N1 C2 C10 C11 -175.62(8)
O10 C10 C11 F12 1.46(13)
C2 C10 C11 F12 -178.40(8)
O10 C10 C11 F11 121.96(10)
C2 C10 C11 F11 -57.91(12)
O10 C10 C11 F13 -117.54(9)
C2 C10 C11 F13 62.60(11)
O4 C3 N30 C30 -15.46(14)
C2 C3 N30 C30 170.04(9)
C3 N30 C30 O30 -23.29(16)
C3 N30 C30 C31 161.80(8)
O30 C30 C31 F33 33.75(11)
N30 C30 C31 F33 -150.53(9)
O30 C30 C31 F31 154.09(9)
N30 C30 C31 F31 -30.19(11)
O30 C30 C31 F32 -85.50(10)
N30 C30 C31 F32 90.23(10)
O30 C30 C31 F32A -107.33(12)
N30 C30 C31 F32A 68.40(12)
O30 C30 C31 F33A 10.58(13)
N30 C30 C31 F33A -173.70(12)
O30 C30 C31 F31A 132.76(12)
N30 C30 C31 F31A -51.51(12)
